data_1553083
loop_
_publ_author_name
'Farrell, Jeffrey M.'
'Posaratnanathan, Roy T.'
'Stephan, Douglas W.'

_publ_section_title
;
 A family of N-heterocyclic carbene-stabilized borenium ions for
 metal-free imine hydrogenation catalysis.
;
_journal_issue 3
_journal_name_full 'Chemical science'
_journal_page_first 2010
_journal_page_last 2015
_journal_paper_doi 10.1039/c4sc03675a
_journal_volume 6
_journal_year 2015
_chemical_formula_moiety 'C23 H21 B F10 N2'
_chemical_formula_sum 'C23 H21 B F10 N2'
_chemical_formula_weight 526.24
_space_group_crystal_system monoclinic
_space_group_IT_number 14
_space_group_name_Hall '-P 2ybc'
_space_group_name_H-M_alt 'P 1 21/c 1'
_symmetry_Int_Tables_number 14
_atom_sites_solution_primary direct
_audit_creation_date 2014-11-23
_audit_creation_method
;
Olex2 1.2
(compiled 2014.11.21 svn.r3092 for OlexSys, GUI svn.r4949)
;
_audit_update_record
;
2014-11-23 deposited with the CCDC.
2015-01-26 downloaded from the CCDC.
;
_cell_angle_alpha 90
_cell_angle_beta 101.938(2)
_cell_angle_gamma 90
_cell_formula_units_Z 8
_cell_length_a 19.6299(9)
_cell_length_b 19.4566(9)
_cell_length_c 12.2650(6)
_cell_measurement_reflns_used 9958
_cell_measurement_temperature 150(2)
_cell_measurement_theta_max 27.291
_cell_measurement_theta_min 2.418
_cell_volume 4583.1(4)
_computing_molecular_graphics 'Olex2 (Dolomanov et al., 2009)'
_computing_publication_material 'Olex2 (Dolomanov et al., 2009)'
_computing_structure_refinement 'olex2.refine (Bourhis et al., 2015)'
_computing_structure_solution 'ShelXS (Sheldrick, 2008)'
_diffrn_ambient_temperature 150.02
_diffrn_measured_fraction_theta_full 0.9962
_diffrn_measured_fraction_theta_max 0.9962
_diffrn_measurement_device_type 'Bruker APEX-II CCD'
_diffrn_measurement_method '\f and \w scans'
_diffrn_radiation_monochromator graphite
_diffrn_radiation_type 'Mo K\a'
_diffrn_radiation_wavelength 0.71073
_diffrn_reflns_av_R_equivalents 0.0521
_diffrn_reflns_av_unetI/netI 0.0402
_diffrn_reflns_limit_h_max 25
_diffrn_reflns_limit_h_min -25
_diffrn_reflns_limit_k_max 21
_diffrn_reflns_limit_k_min -25
_diffrn_reflns_limit_l_max 15
_diffrn_reflns_limit_l_min -15
_diffrn_reflns_number 77613
_diffrn_reflns_theta_full 27.5805
_diffrn_reflns_theta_max 27.58
_diffrn_reflns_theta_min 1.49
_diffrn_standards_number 0
_exptl_absorpt_coefficient_mu 0.146
_exptl_absorpt_correction_T_max 0.7456
_exptl_absorpt_correction_T_min 0.6616
_exptl_absorpt_correction_type multi-scan
_exptl_absorpt_process_details
;
SADABS-2008/1 (Bruker,2008) was used for absorption correction.
wR2(int) was 0.0669 before and 0.0527 after correction.
The Ratio of minimum to maximum transmission is 0.8873.
The \l/2 correction factor is 0.0015.
;
_exptl_crystal_colour colourless
_exptl_crystal_colour_primary colourless
_exptl_crystal_density_diffrn 1.5252
_exptl_crystal_description block
_exptl_crystal_F_000 2145.8804
_exptl_crystal_size_max 0.2
_exptl_crystal_size_mid 0.2
_exptl_crystal_size_min 0.15
_refine_diff_density_max 0.4438
_refine_diff_density_min -0.4090
_refine_diff_density_rms 0.1035
_refine_ls_d_res_high 0.7675
_refine_ls_d_res_low 13.6682
_refine_ls_goodness_of_fit_ref 1.0948
_refine_ls_hydrogen_treatment mixed
_refine_ls_matrix_type full
_refine_ls_number_constraints 18
_refine_ls_number_parameters 660
_refine_ls_number_reflns 10567
_refine_ls_number_restraints 0
_refine_ls_restrained_S_all 1.0948
_refine_ls_R_factor_all 0.0873
_refine_ls_R_factor_gt 0.0512
_refine_ls_shift/su_max 0.0007
_refine_ls_shift/su_mean 0.0002
_refine_ls_structure_factor_coef Fsqd
_refine_ls_weighting_details 'w=1/[\s^2^(Fo^2^)+(0.0370P)^2^+6.2019P] where P=(Fo^2^+2Fc^2^)/3'
_refine_ls_weighting_scheme calc
_refine_ls_wR_factor_gt 0.1218
_refine_ls_wR_factor_ref 0.1391
_reflns_Friedel_coverage 0.0
_reflns_limit_h_max 25
_reflns_limit_h_min -25
_reflns_limit_k_max 25
_reflns_limit_k_min 0
_reflns_limit_l_max 15
_reflns_limit_l_min 0
_reflns_number_gt 7086
_reflns_number_total 10567
_reflns_threshold_expression I>=2u(I)
_cod_data_source_file c4sc03675a2.cif
_cod_data_source_block JF024
_cod_database_code 1553083
_olex2_refinement_description
;
1. Others
 Fixed Uiso: H14(0.06) H15(0.06) H17a(0.06) H17b(0.06) H17c(0.06) H18a(0.06)
 H18b(0.06) H18c(0.06) H19a(0.06) H19b(0.06) H19c(0.06) H21a(0.06) H21b(0.06)
 H21c(0.06) H22a(0.06) H22b(0.06) H22c(0.06) H23a(0.06) H23b(0.06) H23c(0.06)
 H1(0.06) H37(0.06) H38(0.06) H40a(0.06) H40b(0.06) H40c(0.06) H41a(0.06)
 H41b(0.06) H41c(0.06) H42a(0.06) H42b(0.06) H42c(0.06) H44a(0.06) H44b(0.06)
 H44c(0.06) H45a(0.06) H45b(0.06) H45c(0.06) H46a(0.06) H46b(0.06) H46c(0.06)
 H2(0.06)
2.a Ternary CH refined with riding coordinates:
 B1(H1), B2(H2)
2.b Aromatic/amide H refined with riding coordinates:
 C14(H14), C15(H15), C37(H37), C38(H38)
2.c Idealised Me refined as rotating group:
 C17(H17a,H17b,H17c), C18(H18a,H18b,H18c), C19(H19a,H19b,H19c), C21(H21a,H21b,
 H21c), C22(H22a,H22b,H22c), C23(H23a,H23b,H23c), C40(H40a,H40b,H40c), C41(H41a,
 H41b,H41c), C42(H42a,H42b,H42c), C44(H44a,H44b,H44c), C45(H45a,H45b,H45c),
 C46(H46a,H46b,H46c)
;
_olex2_submission_special_instructions 'No special instructions were received'

loop_
_space_group_symop_id
_space_group_symop_operation_xyz
1 x,y,z
2 -x,y+1/2,-z+1/2
3 -x,-y,-z
4 x,-y-1/2,z-1/2

loop_
_atom_site_label
_atom_site_type_symbol
_atom_site_fract_x
_atom_site_fract_y
_atom_site_fract_z
_atom_site_U_iso_or_equiv
_atom_site_adp_type
_atom_site_occupancy
_atom_site_refinement_flags_posn
F1 F 0.11382(9) 0.37622(8) 0.93506(13) 0.0365(4) Uani 1.000000 .
F2 F 0.20464(10) 0.45258(10) 1.07352(14) 0.0493(5) Uani 1.000000 .
F3 F 0.22905(9) 0.58514(10) 1.02263(15) 0.0460(5) Uani 1.000000 .
F4 F 0.15643(8) 0.64124(8) 0.82953(15) 0.0386(4) Uani 1.000000 .
F5 F 0.06343(8) 0.56608(7) 0.68986(12) 0.0279(3) Uani 1.000000 .
F6 F -0.04881(8) 0.54365(8) 0.78786(13) 0.0303(4) Uani 1.000000 .
F7 F -0.17162(8) 0.58802(8) 0.68082(15) 0.0388(4) Uani 1.000000 .
F8 F -0.24041(8) 0.52443(10) 0.49164(15) 0.0444(5) Uani 1.000000 .
F9 F -0.18087(8) 0.41458(10) 0.41059(14) 0.0407(4) Uani 1.000000 .
F10 F -0.05481(8) 0.37041(8) 0.51461(13) 0.0305(4) Uani 1.000000 .
N1 N 0.07306(10) 0.29203(10) 0.69985(16) 0.0205(4) Uani 1.000000 .
N2 N -0.01607(10) 0.30337(11) 0.77853(17) 0.0222(5) Uani 1.000000 .
C1 C 0.08248(12) 0.46760(13) 0.8053(2) 0.0210(5) Uani 1.000000 .
C2 C 0.12085(13) 0.44277(14) 0.9044(2) 0.0259(6) Uani 1.000000 .
C3 C 0.16975(14) 0.48064(16) 0.9780(2) 0.0322(7) Uani 1.000000 .
C4 C 0.18208(14) 0.54729(15) 0.9524(2) 0.0317(6) Uani 1.000000 .
C5 C 0.14536(13) 0.57554(14) 0.8547(2) 0.0269(6) Uani 1.000000 .
C6 C 0.09720(13) 0.53570(13) 0.7849(2) 0.0231(5) Uani 1.000000 .
C7 C -0.04438(12) 0.45458(12) 0.6556(2) 0.0194(5) Uani 1.000000 .
C8 C -0.07792(13) 0.50985(13) 0.6929(2) 0.0230(5) Uani 1.000000 .
C9 C -0.14278(13) 0.53390(13) 0.6393(2) 0.0270(6) Uani 1.000000 .
C10 C -0.17727(13) 0.50218(15) 0.5438(2) 0.0281(6) Uani 1.000000 .
C11 C -0.14665(13) 0.44723(14) 0.5029(2) 0.0267(6) Uani 1.000000 .
C12 C -0.08174(13) 0.42566(13) 0.5577(2) 0.0220(5) Uani 1.000000 .
C13 C 0.03071(12) 0.33996(13) 0.7333(2) 0.0196(5) Uani 1.000000 .
C14 C 0.04997(14) 0.22698(13) 0.7194(2) 0.0276(6) Uani 1.000000 .
H14 H 0.06960(14) 0.18478(13) 0.7020(2) 0.060000 Uiso 1.000000 R
C15 C -0.00479(14) 0.23405(14) 0.7672(2) 0.0286(6) Uani 1.000000 .
H15 H -0.03132(14) 0.19777(14) 0.7894(2) 0.060000 Uiso 1.000000 R
C16 C -0.07180(14) 0.32796(15) 0.8390(2) 0.0299(6) Uani 1.000000 .
C17 C -0.08296(16) 0.27172(17) 0.9221(3) 0.0417(8) Uani 1.000000 .
H17a H -0.0380(2) 0.2589(8) 0.9689(12) 0.060000 Uiso 1.000000 GR
H17b H -0.1138(9) 0.2892(4) 0.9693(12) 0.060000 Uiso 1.000000 GR
H17c H -0.1042(10) 0.2313(4) 0.8810(3) 0.060000 Uiso 1.000000 GR
C18 C -0.04766(16) 0.39161(16) 0.9070(2) 0.0367(7) Uani 1.000000 .
H18a H -0.0088(7) 0.3797(3) 0.9681(11) 0.060000 Uiso 1.000000 GR
H18b H -0.0324(10) 0.4263(4) 0.8592(5) 0.060000 Uiso 1.000000 GR
H18c H -0.0862(4) 0.4101(6) 0.9376(15) 0.060000 Uiso 1.000000 GR
C19 C -0.14043(14) 0.33796(17) 0.7559(3) 0.0404(8) Uani 1.000000 .
H19a H -0.1780(2) 0.3452(11) 0.7964(3) 0.060000 Uiso 1.000000 GR
H19b H -0.1369(4) 0.3781(7) 0.7091(12) 0.060000 Uiso 1.000000 GR
H19c H -0.1506(6) 0.2970(5) 0.7089(12) 0.060000 Uiso 1.000000 GR
C20 C 0.13668(13) 0.30162(14) 0.6482(2) 0.0249(6) Uani 1.000000 .
C21 C 0.18389(13) 0.35834(15) 0.7074(2) 0.0309(6) Uani 1.000000 .
H21a H 0.1600(4) 0.4027(2) 0.6936(15) 0.060000 Uiso 1.000000 GR
H21b H 0.1950(9) 0.3492(6) 0.7877(3) 0.060000 Uiso 1.000000 GR
H21c H 0.2270(5) 0.3596(7) 0.6790(13) 0.060000 Uiso 1.000000 GR
C22 C 0.11242(15) 0.31510(16) 0.5236(2) 0.0332(7) Uani 1.000000 .
H22a H 0.0838(9) 0.3568(6) 0.5125(2) 0.060000 Uiso 1.000000 GR
H22b H 0.15303(15) 0.3212(11) 0.4897(4) 0.060000 Uiso 1.000000 GR
H22c H 0.0848(9) 0.2760(5) 0.4888(4) 0.060000 Uiso 1.000000 GR
C23 C 0.17928(15) 0.23465(15) 0.6643(3) 0.0368(7) Uani 1.000000 .
H23a H 0.2226(5) 0.2412(4) 0.6376(16) 0.060000 Uiso 1.000000 GR
H23b H 0.1903(9) 0.2225(6) 0.7435(3) 0.060000 Uiso 1.000000 GR
H23c H 0.1521(5) 0.1976(3) 0.6218(14) 0.060000 Uiso 1.000000 GR
B1 B 0.03330(14) 0.42289(14) 0.7069(2) 0.0193(6) Uani 1.000000 .
H1 H 0.05792(14) 0.42549(14) 0.6433(2) 0.060000 Uiso 1.000000 R
F11 F 0.45365(7) 0.30535(7) 0.79721(12) 0.0268(3) Uani 1.000000 .
F12 F 0.35470(8) 0.37880(8) 0.66437(14) 0.0341(4) Uani 1.000000 .
F13 F 0.28816(8) 0.32767(9) 0.46357(14) 0.0381(4) Uani 1.000000 .
F14 F 0.32599(8) 0.20261(9) 0.39567(13) 0.0376(4) Uani 1.000000 .
F15 F 0.42272(8) 0.12822(8) 0.52645(13) 0.0319(4) Uani 1.000000 .
F16 F 0.57612(8) 0.10985(8) 0.96072(13) 0.0342(4) Uani 1.000000 .
F17 F 0.70126(8) 0.15160(9) 1.07176(13) 0.0396(4) Uani 1.000000 .
F18 F 0.76376(8) 0.26196(9) 1.00022(14) 0.0404(4) Uani 1.000000 .
F19 F 0.69805(8) 0.33052(8) 0.81363(14) 0.0352(4) Uani 1.000000 .
F20 F 0.57508(7) 0.29002(7) 0.70025(12) 0.0264(3) Uani 1.000000 .
N3 N 0.45486(10) 0.03518(10) 0.76364(17) 0.0205(4) Uani 1.000000 .
N4 N 0.54591(10) 0.04903(10) 0.69008(17) 0.0205(4) Uani 1.000000 .
C24 C 0.44465(12) 0.21329(12) 0.6682(2) 0.0198(5) Uani 1.000000 .
C25 C 0.42421(12) 0.27813(13) 0.6969(2) 0.0209(5) Uani 1.000000 .
C26 C 0.37302(13) 0.31707(13) 0.6304(2) 0.0244(6) Uani 1.000000 .
C27 C 0.33947(13) 0.29160(14) 0.5285(2) 0.0257(6) Uani 1.000000 .
C28 C 0.35865(13) 0.22852(14) 0.4944(2) 0.0260(6) Uani 1.000000 .
C29 C 0.40987(13) 0.19154(13) 0.5645(2) 0.0224(5) Uani 1.000000 .
C30 C 0.56903(12) 0.19695(12) 0.8246(2) 0.0186(5) Uani 1.000000 .
C31 C 0.60442(13) 0.16574(13) 0.9212(2) 0.0225(5) Uani 1.000000 .
C32 C 0.66909(13) 0.18592(14) 0.9812(2) 0.0247(6) Uani 1.000000 .
C33 C 0.70116(13) 0.24132(14) 0.9443(2) 0.0243(6) Uani 1.000000 .
C34 C 0.66794(13) 0.27579(13) 0.8497(2) 0.0222(5) Uani 1.000000 .
C35 C 0.60346(12) 0.25327(12) 0.7927(2) 0.0192(5) Uani 1.000000 .
C36 C 0.49722(12) 0.08428(12) 0.73367(19) 0.0184(5) Uani 1.000000 .
C37 C 0.47961(14) -0.02933(13) 0.7436(2) 0.0279(6) Uani 1.000000 .
H37 H 0.46037(14) -0.07213(13) 0.7592(2) 0.060000 Uiso 1.000000 R
C38 C 0.53525(14) -0.02056(13) 0.6987(2) 0.0274(6) Uani 1.000000 .
H38 H 0.56271(14) -0.05604(13) 0.6764(2) 0.060000 Uiso 1.000000 R
C39 C 0.38961(13) 0.04312(13) 0.8115(2) 0.0236(5) Uani 1.000000 .
C40 C 0.34803(15) -0.02409(14) 0.7914(2) 0.0335(7) Uani 1.000000 .
H40a H 0.3385(9) -0.0352(6) 0.7117(3) 0.060000 Uiso 1.000000 GR
H40b H 0.3751(5) -0.0613(3) 0.8335(14) 0.060000 Uiso 1.000000 GR
H40c H 0.3039(5) -0.0187(4) 0.8161(16) 0.060000 Uiso 1.000000 GR
C41 C 0.41085(14) 0.05534(14) 0.9367(2) 0.0271(6) Uani 1.000000 .
H41a H 0.4413(9) 0.0179(6) 0.9711(3) 0.060000 Uiso 1.000000 GR
H41b H 0.4358(10) 0.0991(5) 0.9505(2) 0.060000 Uiso 1.000000 GR
H41c H 0.36916(16) 0.0568(11) 0.9689(4) 0.060000 Uiso 1.000000 GR
C42 C 0.34268(13) 0.09947(14) 0.7511(2) 0.0282(6) Uani 1.000000 .
H42a H 0.3647(5) 0.14431(16) 0.7698(14) 0.060000 Uiso 1.000000 GR
H42b H 0.3354(9) 0.0921(6) 0.6704(2) 0.060000 Uiso 1.000000 GR
H42c H 0.2977(4) 0.0983(7) 0.7740(13) 0.060000 Uiso 1.000000 GR
C43 C 0.60447(13) 0.07449(14) 0.6361(2) 0.0258(6) Uani 1.000000 .
C44 C 0.67087(14) 0.08314(17) 0.7264(3) 0.0364(7) Uani 1.000000 .
H44a H 0.7107(2) 0.0906(11) 0.6911(3) 0.060000 Uiso 1.000000 GR
H44b H 0.6656(5) 0.1227(7) 0.7733(11) 0.060000 Uiso 1.000000 GR
H44c H 0.6787(6) 0.0416(5) 0.7724(11) 0.060000 Uiso 1.000000 GR
C45 C 0.58345(15) 0.13974(15) 0.5707(2) 0.0313(6) Uani 1.000000 .
H45a H 0.5446(7) 0.1300(3) 0.5084(11) 0.060000 Uiso 1.000000 GR
H45b H 0.5691(11) 0.1743(4) 0.6195(5) 0.060000 Uiso 1.000000 GR
H45c H 0.6231(4) 0.1572(6) 0.5417(15) 0.060000 Uiso 1.000000 GR
C46 C 0.61825(15) 0.02003(16) 0.5534(2) 0.0354(7) Uani 1.000000 .
H46a H 0.57408(19) 0.0063(8) 0.5052(12) 0.060000 Uiso 1.000000 GR
H46b H 0.6491(9) 0.0391(4) 0.5076(12) 0.060000 Uiso 1.000000 GR
H46c H 0.6404(10) -0.0201(5) 0.5943(3) 0.060000 Uiso 1.000000 GR
B2 B 0.49276(14) 0.16595(14) 0.7649(2) 0.0182(6) Uani 1.000000 .
H2 H 0.46624(14) 0.16583(14) 0.8263(2) 0.060000 Uiso 1.000000 R

loop_
_atom_site_aniso_label
_atom_site_aniso_U_11
_atom_site_aniso_U_22
_atom_site_aniso_U_33
_atom_site_aniso_U_12
_atom_site_aniso_U_13
_atom_site_aniso_U_23
F1 0.0404(10) 0.0333(9) 0.0313(9) 0.0029(7) -0.0034(7) 0.0107(7)
F2 0.0483(11) 0.0583(12) 0.0300(9) 0.0076(9) -0.0178(8) 0.0010(9)
F3 0.0333(9) 0.0506(11) 0.0466(11) -0.0036(8) -0.0090(8) -0.0228(9)
F4 0.0355(9) 0.0260(9) 0.0528(11) -0.0075(7) 0.0054(8) -0.0069(8)
F5 0.0277(8) 0.0249(8) 0.0294(8) -0.0003(6) 0.0018(6) 0.0049(6)
F6 0.0282(8) 0.0291(8) 0.0335(9) 0.0032(7) 0.0062(7) -0.0081(7)
F7 0.0320(9) 0.0338(9) 0.0527(11) 0.0153(7) 0.0137(8) -0.0013(8)
F8 0.0209(8) 0.0610(12) 0.0478(11) 0.0161(8) -0.0008(7) 0.0076(9)
F9 0.0253(8) 0.0591(12) 0.0326(9) 0.0009(8) -0.0058(7) -0.0077(8)
F10 0.0292(8) 0.0282(8) 0.0311(8) 0.0059(7) -0.0007(7) -0.0076(7)
N1 0.0203(10) 0.0208(11) 0.0192(10) 0.0007(8) 0.0013(8) 0.0018(8)
N2 0.0195(10) 0.0222(11) 0.0248(11) 0.0003(8) 0.0043(9) 0.0040(9)
C1 0.0179(12) 0.0232(13) 0.0214(12) 0.0021(10) 0.0030(10) 0.0001(10)
C2 0.0256(13) 0.0256(14) 0.0256(13) 0.0044(11) 0.0030(11) 0.0010(11)
C3 0.0260(14) 0.0452(18) 0.0218(14) 0.0101(13) -0.0031(11) -0.0038(12)
C4 0.0216(13) 0.0396(17) 0.0322(15) -0.0009(12) 0.0020(11) -0.0161(13)
C5 0.0204(13) 0.0260(14) 0.0354(15) -0.0021(11) 0.0080(11) -0.0066(12)
C6 0.0192(12) 0.0257(14) 0.0244(13) 0.0029(10) 0.0047(10) -0.0007(11)
C7 0.0190(12) 0.0184(12) 0.0217(12) 0.0011(10) 0.0062(10) 0.0060(10)
C8 0.0213(12) 0.0218(13) 0.0260(13) -0.0012(10) 0.0050(11) 0.0013(11)
C9 0.0239(13) 0.0224(13) 0.0375(15) 0.0067(11) 0.0123(12) 0.0049(12)
C10 0.0154(12) 0.0358(16) 0.0318(15) 0.0067(11) 0.0016(11) 0.0085(12)
C11 0.0203(13) 0.0343(15) 0.0239(13) -0.0033(11) 0.0005(10) 0.0021(12)
C12 0.0218(12) 0.0200(13) 0.0241(13) 0.0014(10) 0.0042(10) 0.0020(10)
C13 0.0157(11) 0.0230(13) 0.0190(12) 0.0011(10) 0.0009(9) 0.0017(10)
C14 0.0322(15) 0.0194(13) 0.0296(14) -0.0015(11) 0.0024(12) 0.0030(11)
C15 0.0310(15) 0.0215(14) 0.0320(15) -0.0044(11) 0.0036(12) 0.0038(11)
C16 0.0227(13) 0.0341(15) 0.0356(15) 0.0048(12) 0.0122(12) 0.0122(13)
C17 0.0355(17) 0.0469(19) 0.0488(19) 0.0046(14) 0.0226(15) 0.0204(16)
C18 0.0385(17) 0.0416(18) 0.0360(16) 0.0083(14) 0.0210(14) 0.0055(14)
C19 0.0201(14) 0.0491(19) 0.053(2) 0.0014(13) 0.0092(13) 0.0191(16)
C20 0.0197(12) 0.0277(14) 0.0276(13) 0.0036(11) 0.0059(10) 0.0011(11)
C21 0.0170(13) 0.0356(16) 0.0397(16) 0.0003(11) 0.0050(12) -0.0037(13)
C22 0.0304(15) 0.0441(18) 0.0261(14) 0.0045(13) 0.0085(12) 0.0021(13)
C23 0.0318(16) 0.0336(16) 0.0469(18) 0.0087(13) 0.0123(14) -0.0015(14)
B1 0.0168(13) 0.0202(14) 0.0205(13) 0.0016(11) 0.0033(11) 0.0019(11)
F11 0.0261(8) 0.0233(8) 0.0285(8) -0.0004(6) 0.0004(6) -0.0064(6)
F12 0.0270(8) 0.0251(8) 0.0485(10) 0.0083(7) 0.0041(7) -0.0025(7)
F13 0.0245(8) 0.0408(10) 0.0442(10) 0.0079(7) -0.0040(7) 0.0114(8)
F14 0.0323(9) 0.0468(10) 0.0273(8) -0.0023(8) -0.0086(7) -0.0032(8)
F15 0.0368(9) 0.0230(8) 0.0310(8) 0.0011(7) -0.0043(7) -0.0070(7)
F16 0.0293(8) 0.0342(9) 0.0342(9) -0.0135(7) -0.0052(7) 0.0172(7)
F17 0.0318(9) 0.0493(11) 0.0305(9) -0.0113(8) -0.0105(7) 0.0166(8)
F18 0.0264(9) 0.0468(10) 0.0411(10) -0.0181(8) -0.0094(7) 0.0059(8)
F19 0.0299(9) 0.0294(9) 0.0428(10) -0.0161(7) -0.0004(7) 0.0091(7)
F20 0.0260(8) 0.0230(8) 0.0280(8) -0.0048(6) 0.0004(6) 0.0090(6)
N3 0.0211(10) 0.0164(10) 0.0222(11) -0.0036(8) 0.0007(8) 0.0003(8)
N4 0.0192(10) 0.0187(11) 0.0219(10) -0.0005(8) 0.0004(8) -0.0006(9)
C24 0.0165(11) 0.0181(12) 0.0243(13) -0.0049(10) 0.0028(10) 0.0019(10)
C25 0.0183(12) 0.0224(13) 0.0211(12) -0.0049(10) 0.0018(10) -0.0013(10)
C26 0.0199(12) 0.0182(13) 0.0354(15) 0.0007(10) 0.0066(11) 0.0018(11)
C27 0.0164(12) 0.0280(14) 0.0306(14) 0.0006(10) -0.0004(11) 0.0090(11)
C28 0.0203(13) 0.0343(15) 0.0209(13) -0.0057(11) -0.0014(10) 0.0004(11)
C29 0.0227(13) 0.0179(12) 0.0256(13) -0.0014(10) 0.0023(10) 0.0001(10)
C30 0.0179(12) 0.0166(12) 0.0210(12) -0.0007(9) 0.0035(10) -0.0018(10)
C31 0.0221(13) 0.0209(13) 0.0244(13) -0.0063(10) 0.0043(10) 0.0032(10)
C32 0.0232(13) 0.0286(14) 0.0199(12) -0.0015(11) -0.0013(10) 0.0046(11)
C33 0.0174(12) 0.0277(14) 0.0266(13) -0.0062(10) 0.0015(10) -0.0045(11)
C34 0.0216(12) 0.0188(12) 0.0267(13) -0.0073(10) 0.0059(10) -0.0009(10)
C35 0.0212(12) 0.0178(12) 0.0182(12) 0.0005(10) 0.0034(10) 0.0018(10)
C36 0.0176(12) 0.0185(12) 0.0168(11) -0.0031(9) -0.0017(9) 0.0013(9)
C37 0.0356(15) 0.0146(12) 0.0328(15) -0.0010(11) 0.0056(12) 0.0028(11)
C38 0.0299(14) 0.0187(13) 0.0325(15) 0.0031(11) 0.0037(12) 0.0022(11)
C39 0.0205(12) 0.0239(13) 0.0266(13) -0.0067(10) 0.0052(10) 0.0025(11)
C40 0.0331(15) 0.0289(15) 0.0384(16) -0.0150(12) 0.0073(13) 0.0010(13)
C41 0.0263(14) 0.0295(15) 0.0266(14) -0.0036(11) 0.0077(11) 0.0020(11)
C42 0.0171(12) 0.0317(15) 0.0340(15) -0.0045(11) 0.0012(11) 0.0061(12)
C43 0.0198(13) 0.0318(15) 0.0268(14) -0.0036(11) 0.0072(11) -0.0057(11)
C44 0.0183(13) 0.0496(19) 0.0407(17) -0.0009(12) 0.0044(12) -0.0133(14)
C45 0.0345(15) 0.0330(16) 0.0294(14) -0.0059(12) 0.0136(12) -0.0008(12)
C46 0.0325(15) 0.0387(17) 0.0376(16) -0.0019(13) 0.0130(13) -0.0131(14)
B2 0.0177(13) 0.0164(13) 0.0195(13) -0.0024(11) 0.0016(11) -0.0003(11)

loop_
_atom_type_symbol
_atom_type_scat_dispersion_real
_atom_type_scat_dispersion_imag
_atom_type_scat_Cromer_Mann_a1
_atom_type_scat_Cromer_Mann_a2
_atom_type_scat_Cromer_Mann_a3
_atom_type_scat_Cromer_Mann_a4
_atom_type_scat_Cromer_Mann_b1
_atom_type_scat_Cromer_Mann_b2
_atom_type_scat_Cromer_Mann_b3
_atom_type_scat_Cromer_Mann_b4
_atom_type_scat_Cromer_Mann_c
_atom_type_scat_source
_atom_type_scat_dispersion_source
H 0.00000 0.00000 0.49300 0.32291 0.14019 0.04081 10.51090 26.12570 3.14236 57.79970 0.0030380000826 'International Tables Volume C Table 6.1.1.4 (pp. 500-502)' 'Henke, Gullikson and Davis, At. Data and Nucl. Data Tables, 1993, 54, 2'
C 0.00347 0.00161 2.31000 1.02000 1.58860 0.86500 20.84390 10.20750 0.56870 51.65120 0.215599998832 'International Tables Volume C Table 6.1.1.4 (pp. 500-502)' 'Henke, Gullikson and Davis, At. Data and Nucl. Data Tables, 1993, 54, 2'
B 0.00141 0.00067 2.05450 1.33260 1.09790 0.70680 23.21850 1.02100 60.34980 0.14030 -0.193200007081 'International Tables Volume C Table 6.1.1.4 (pp. 500-502)' 'Henke, Gullikson and Davis, At. Data and Nucl. Data Tables, 1993, 54, 2'
F 0.01794 0.01033 3.53920 2.64120 1.51700 1.02430 10.28250 4.29440 0.26150 26.14760 0.277599990368 'International Tables Volume C Table 6.1.1.4 (pp. 500-502)' 'Henke, Gullikson and Davis, At. Data and Nucl. Data Tables, 1993, 54, 2'
N 0.00653 0.00323 12.21260 3.13220 2.01250 1.16630 0.00570 9.89330 28.99750 0.58260 -11.5290002823 'International Tables Volume C Table 6.1.1.4 (pp. 500-502)' 'Henke, Gullikson and Davis, At. Data and Nucl. Data Tables, 1993, 54, 2'

loop_
_geom_angle_atom_site_label_1
_geom_angle_atom_site_label_2
_geom_angle_atom_site_label_3
_geom_angle
C14 N1 C13 109.3(2)
C20 N1 C13 130.0(2)
C20 N1 C14 120.7(2)
C15 N2 C13 109.5(2)
C16 N2 C13 130.2(2)
C16 N2 C15 120.3(2)
C6 C1 C2 113.4(2)
B1 C1 C2 126.7(2)
B1 C1 C6 119.2(2)
C1 C2 F1 120.6(2)
C3 C2 F1 114.9(2)
C3 C2 C1 124.5(3)
C2 C3 F2 120.7(3)
C4 C3 F2 120.2(3)
C4 C3 C2 119.1(2)
C3 C4 F3 120.2(3)
C5 C4 F3 120.3(3)
C5 C4 C3 119.5(2)
C4 C5 F4 119.9(2)
C6 C5 F4 121.1(2)
C6 C5 C4 119.0(3)
C1 C6 F5 119.3(2)
C5 C6 F5 116.2(2)
C5 C6 C1 124.5(2)
C12 C7 C8 113.4(2)
B1 C7 C8 129.1(2)
B1 C7 C12 117.4(2)
C7 C8 F6 121.0(2)
C9 C8 F6 115.2(2)
C9 C8 C7 123.8(2)
C8 C9 F7 120.1(2)
C10 C9 F7 120.2(2)
C10 C9 C8 119.7(2)
C9 C10 F8 120.3(2)
C11 C10 F8 120.6(2)
C11 C10 C9 119.1(2)
C10 C11 F9 119.6(2)
C12 C11 F9 121.0(2)
C12 C11 C10 119.4(2)
C7 C12 F10 118.7(2)
C11 C12 F10 116.7(2)
C11 C12 C7 124.6(2)
N2 C13 N1 105.5(2)
B1 C13 N1 124.3(2)
B1 C13 N2 129.8(2)
H14 C14 N1 126.12(15)
C15 C14 N1 107.8(2)
C15 C14 H14 126.12(16)
C14 C15 N2 107.8(2)
H15 C15 N2 126.09(15)
H15 C15 C14 126.09(16)
C17 C16 N2 108.3(2)
C18 C16 N2 110.6(2)
C18 C16 C17 106.7(2)
C19 C16 N2 109.9(2)
C19 C16 C17 107.8(2)
C19 C16 C18 113.4(2)
H17a C17 C16 109.5
H17b C17 C16 109.5
H17b C17 H17a 109.5
H17c C17 C16 109.5
H17c C17 H17a 109.5
H17c C17 H17b 109.5
H18a C18 C16 109.5
H18b C18 C16 109.5
H18b C18 H18a 109.5
H18c C18 C16 109.5
H18c C18 H18a 109.5
H18c C18 H18b 109.5
H19a C19 C16 109.5
H19b C19 C16 109.5
H19b C19 H19a 109.5
H19c C19 C16 109.5
H19c C19 H19a 109.5
H19c C19 H19b 109.5
C21 C20 N1 111.1(2)
C22 C20 N1 108.9(2)
C22 C20 C21 112.7(2)
C23 C20 N1 108.3(2)
C23 C20 C21 106.9(2)
C23 C20 C22 108.8(2)
H21a C21 C20 109.5
H21b C21 C20 109.5
H21b C21 H21a 109.5
H21c C21 C20 109.5
H21c C21 H21a 109.5
H21c C21 H21b 109.5
H22a C22 C20 109.5
H22b C22 C20 109.5
H22b C22 H22a 109.5
H22c C22 C20 109.5
H22c C22 H22a 109.5
H22c C22 H22b 109.5
H23a C23 C20 109.5
H23b C23 C20 109.5
H23b C23 H23a 109.5
H23c C23 C20 109.5
H23c C23 H23a 109.5
H23c C23 H23b 109.5
C7 B1 C1 116.3(2)
C13 B1 C1 114.5(2)
C13 B1 C7 112.2(2)
H1 B1 C1 104.02(13)
H1 B1 C7 104.02(13)
H1 B1 C13 104.02(13)
C37 N3 C36 109.3(2)
C39 N3 C36 129.8(2)
C39 N3 C37 120.9(2)
C38 N4 C36 109.4(2)
C43 N4 C36 131.0(2)
C43 N4 C38 119.5(2)
C29 C24 C25 113.5(2)
B2 C24 C25 118.7(2)
B2 C24 C29 126.6(2)
C24 C25 F11 119.6(2)
C26 C25 F11 116.3(2)
C26 C25 C24 124.1(2)
C25 C26 F12 121.0(2)
C27 C26 F12 119.6(2)
C27 C26 C25 119.4(2)
C26 C27 F13 120.5(2)
C28 C27 F13 120.3(2)
C28 C27 C26 119.2(2)
C27 C28 F14 119.9(2)
C29 C28 F14 121.0(2)
C29 C28 C27 119.0(2)
C24 C29 F15 120.2(2)
C28 C29 F15 114.9(2)
C28 C29 C24 124.9(2)
C35 C30 C31 113.6(2)
B2 C30 C31 118.1(2)
B2 C30 C35 128.2(2)
C30 C31 F16 119.2(2)
C32 C31 F16 115.8(2)
C32 C31 C30 124.9(2)
C31 C32 F17 121.5(2)
C33 C32 F17 119.8(2)
C33 C32 C31 118.7(2)
C32 C33 F18 120.1(2)
C34 C33 F18 120.6(2)
C34 C33 C32 119.3(2)
C33 C34 F19 120.0(2)
C35 C34 F19 120.4(2)
C35 C34 C33 119.6(2)
C30 C35 F20 120.8(2)
C34 C35 F20 115.4(2)
C34 C35 C30 123.8(2)
N4 C36 N3 105.5(2)
B2 C36 N3 123.3(2)
B2 C36 N4 130.6(2)
H37 C37 N3 126.13(14)
C38 C37 N3 107.7(2)
C38 C37 H37 126.13(16)
C37 C38 N4 107.9(2)
H38 C38 N4 126.03(15)
H38 C38 C37 126.03(16)
C40 C39 N3 108.3(2)
C41 C39 N3 109.1(2)
C41 C39 C40 108.7(2)
C42 C39 N3 110.9(2)
C42 C39 C40 106.7(2)
C42 C39 C41 113.0(2)
H40a C40 C39 109.5
H40b C40 C39 109.5
H40b C40 H40a 109.5
H40c C40 C39 109.5
H40c C40 H40a 109.5
H40c C40 H40b 109.5
H41a C41 C39 109.5
H41b C41 C39 109.5
H41b C41 H41a 109.5
H41c C41 C39 109.5
H41c C41 H41a 109.5
H41c C41 H41b 109.5
H42a C42 C39 109.5
H42b C42 C39 109.5
H42b C42 H42a 109.5
H42c C42 C39 109.5
H42c C42 H42a 109.5
H42c C42 H42b 109.5
C44 C43 N4 109.1(2)
C45 C43 N4 110.8(2)
C45 C43 C44 112.9(2)
C46 C43 N4 108.4(2)
C46 C43 C44 108.3(2)
C46 C43 C45 107.2(2)
H44a C44 C43 109.5
H44b C44 C43 109.5
H44b C44 H44a 109.5
H44c C44 C43 109.5
H44c C44 H44a 109.5
H44c C44 H44b 109.5
H45a C45 C43 109.5
H45b C45 C43 109.5
H45b C45 H45a 109.5
H45c C45 C43 109.5
H45c C45 H45a 109.5
H45c C45 H45b 109.5
H46a C46 C43 109.5
H46b C46 C43 109.5
H46b C46 H46a 109.5
H46c C46 C43 109.5
H46c C46 H46a 109.5
H46c C46 H46b 109.5
C30 B2 C24 116.9(2)
C36 B2 C24 115.20(19)
C36 B2 C30 111.9(2)
H2 B2 C24 103.58(13)
H2 B2 C30 103.58(13)
H2 B2 C36 103.58(13)

loop_
_geom_bond_atom_site_label_1
_geom_bond_atom_site_label_2
_geom_bond_distance
F1 C2 1.363(3)
F2 C3 1.344(3)
F3 C4 1.344(3)
F4 C5 1.343(3)
F5 C6 1.352(3)
F6 C8 1.356(3)
F7 C9 1.345(3)
F8 C10 1.343(3)
F9 C11 1.350(3)
F10 C12 1.353(3)
N1 C13 1.367(3)
N1 C14 1.382(3)
N1 C20 1.524(3)
N2 C13 1.367(3)
N2 C15 1.379(3)
N2 C16 1.521(3)
C1 C2 1.378(3)
C1 C6 1.390(4)
C1 B1 1.632(4)
C2 C3 1.386(4)
C3 C4 1.368(4)
C4 C5 1.378(4)
C5 C6 1.376(4)
C7 C8 1.387(3)
C7 C12 1.390(3)
C7 B1 1.645(3)
C8 C9 1.388(4)
C9 C10 1.372(4)
C10 C11 1.371(4)
C11 C12 1.377(3)
C13 B1 1.649(4)
C14 H14 0.9500
C14 C15 1.334(4)
C15 H15 0.9500
C16 C17 1.542(4)
C16 C18 1.513(4)
C16 C19 1.524(4)
C17 H17a 0.9800
C17 H17b 0.9800
C17 H17c 0.9800
C18 H18a 0.9800
C18 H18b 0.9800
C18 H18c 0.9800
C19 H19a 0.9800
C19 H19b 0.9800
C19 H19c 0.9800
C20 C21 1.525(4)
C20 C22 1.526(4)
C20 C23 1.539(4)
C21 H21a 0.9800
C21 H21b 0.9800
C21 H21c 0.9800
C22 H22a 0.9800
C22 H22b 0.9800
C22 H22c 0.9800
C23 H23a 0.9800
C23 H23b 0.9800
C23 H23c 0.9800
B1 H1 1.0000
F11 C25 1.354(3)
F12 C26 1.344(3)
F13 C27 1.345(3)
F14 C28 1.345(3)
F15 C29 1.360(3)
F16 C31 1.356(3)
F17 C32 1.337(3)
F18 C33 1.339(3)
F19 C34 1.337(3)
F20 C35 1.359(3)
N3 C36 1.366(3)
N3 C37 1.386(3)
N3 C39 1.523(3)
N4 C36 1.371(3)
N4 C38 1.377(3)
N4 C43 1.523(3)
C24 C25 1.391(3)
C24 C29 1.379(3)
C24 B2 1.639(4)
C25 C26 1.382(3)
C26 C27 1.379(4)
C27 C28 1.374(4)
C28 C29 1.382(4)
C30 C31 1.384(3)
C30 C35 1.385(3)
C30 B2 1.639(3)
C31 C32 1.386(3)
C32 C33 1.372(4)
C33 C34 1.381(4)
C34 C35 1.384(3)
C36 B2 1.641(4)
C37 H37 0.9500
C37 C38 1.332(4)
C38 H38 0.9500
C39 C40 1.534(3)
C39 C41 1.523(4)
C39 C42 1.523(4)
C40 H40a 0.9800
C40 H40b 0.9800
C40 H40c 0.9800
C41 H41a 0.9800
C41 H41b 0.9800
C41 H41c 0.9800
C42 H42a 0.9800
C42 H42b 0.9800
C42 H42c 0.9800
C43 C44 1.535(4)
C43 C45 1.513(4)
C43 C46 1.529(4)
C44 H44a 0.9800
C44 H44b 0.9800
C44 H44c 0.9800
C45 H45a 0.9800
C45 H45b 0.9800
C45 H45c 0.9800
C46 H46a 0.9800
C46 H46b 0.9800
C46 H46c 0.9800
B2 H2 1.0000
